data_7233344
loop_
_publ_author_name
'Cheng, Yuyu'
'Fang, Zhiqiang'
'Jia, Yanwen'
'Lu, Zhongyue'
'Li, Wenjun'
'Li, Pengfei'

_publ_section_title
;
 Organocatalytic enantioselective conjugate addition of 2-naphthols to
 ortho-hydroxyphenyl substituted para-quinone methides: access to
 unsymmetrical triarylmethanes
;
_journal_issue 42
_journal_name_full 'RSC Advances'
_journal_page_first 24212
_journal_paper_doi 10.1039/C9RA04768A
_journal_volume 9
_journal_year 2019
_chemical_absolute_configuration ad
_chemical_formula_moiety 'C32 H36 O4'
_chemical_formula_sum 'C32 H36 O4'
_chemical_formula_weight 484.61
_space_group_crystal_system orthorhombic
_space_group_IT_number 19
_space_group_name_Hall 'P 2ac 2ab'
_space_group_name_H-M_alt 'P 21 21 21'
_symmetry_space_group_name_Hall 'P 2ac 2ab'
_symmetry_space_group_name_H-M 'P 21 21 21'
_atom_sites_solution_hydrogens geom
_atom_sites_solution_primary dual
_audit_creation_date 2018-12-19
_audit_creation_method
;
Olex2 1.2
(compiled 2018.05.29 svn.r3508 for OlexSys, GUI svn.r5506)
;
_audit_update_record
;
2019-04-09 deposited with the CCDC.    2019-07-30 downloaded from the CCDC.
;
_cell_angle_alpha 90
_cell_angle_beta 90
_cell_angle_gamma 90
_cell_formula_units_Z 4
_cell_length_a 10.6683(3)
_cell_length_b 11.9783(3)
_cell_length_c 20.8929(6)
_cell_measurement_reflns_used 9821
_cell_measurement_temperature 100.0
_cell_measurement_theta_max 68.29
_cell_measurement_theta_min 3.69
_cell_volume 2669.86(13)
_computing_cell_refinement 'SAINT V8.38A (?, 2016)'
_computing_data_reduction 'SAINT V8.38A (?, 2016)'
_computing_molecular_graphics 'Olex2 (Dolomanov et al., 2009)'
_computing_publication_material 'Olex2 (Dolomanov et al., 2009)'
_computing_structure_refinement 'XL (Sheldrick, 2008)'
_computing_structure_solution 'ShelXT (Sheldrick, 2015)'
_diffrn_ambient_temperature 100.0
_diffrn_detector 'Bruker PHOTO 100 area detector'
_diffrn_detector_area_resol_mean 7.9
_diffrn_detector_type 'CCD area detector'
_diffrn_measured_fraction_theta_full 0.992
_diffrn_measured_fraction_theta_max 0.991
_diffrn_measurement_device 'three-circle diffractometer'
_diffrn_measurement_device_type 'Bruker PHOTO 100 area detector'
_diffrn_measurement_method '\w and \f scans'
_diffrn_radiation_monochromator 'mirror optics'
_diffrn_radiation_probe x-ray
_diffrn_radiation_type CuK\a
_diffrn_radiation_wavelength 1.54178
_diffrn_reflns_av_R_equivalents 0.0435
_diffrn_reflns_av_unetI/netI 0.0408
_diffrn_reflns_Laue_measured_fraction_full 0.992
_diffrn_reflns_Laue_measured_fraction_max 0.991
_diffrn_reflns_limit_h_max 12
_diffrn_reflns_limit_h_min -12
_diffrn_reflns_limit_k_max 14
_diffrn_reflns_limit_k_min -14
_diffrn_reflns_limit_l_max 25
_diffrn_reflns_limit_l_min -24
_diffrn_reflns_number 18651
_diffrn_reflns_point_group_measured_fraction_full 0.992
_diffrn_reflns_point_group_measured_fraction_max 0.991
_diffrn_reflns_theta_full 67.679
_diffrn_reflns_theta_max 68.405
_diffrn_reflns_theta_min 4.254
_diffrn_source 'microfocus sealed X-ray tube'
_diffrn_source_type 'Incoatec I\ms'
_diffrn_standards_number 0
_exptl_absorpt_coefficient_mu 0.617
_exptl_absorpt_correction_T_max 0.7531
_exptl_absorpt_correction_T_min 0.6598
_exptl_absorpt_correction_type multi-scan
_exptl_absorpt_process_details
'SADABS-2016/2 (Bruker,2016/2) was used for absorption correction. wR2(int) was 0.0839 before and 0.0702 after correction. The Ratio of minimum to maximum transmission is 0.8761. The \l/2 correction factor is Not present.'
_exptl_crystal_colour colourless
_exptl_crystal_colour_primary colourless
_exptl_crystal_density_diffrn 1.206
_exptl_crystal_description block
_exptl_crystal_F_000 1040
_exptl_crystal_size_max 0.43
_exptl_crystal_size_mid 0.39
_exptl_crystal_size_min 0.37
_refine_diff_density_max 0.349
_refine_diff_density_min -0.321
_refine_diff_density_rms 0.041
_refine_ls_abs_structure_details
;
 Flack x determined using 1934 quotients [(I+)-(I-)]/[(I+)+(I-)]
 (Parsons, Flack and Wagner, Acta Cryst. B69 (2013) 249-259).
;
_refine_ls_abs_structure_Flack 0.04(13)
_refine_ls_extinction_coef 0.0092(9)
_refine_ls_extinction_expression Fc^*^=kFc[1+0.001xFc^2^\l^3^/sin(2\q)]^-1/4^
_refine_ls_extinction_method 'SHELXL-2016/6 (Sheldrick 2016)'
_refine_ls_goodness_of_fit_ref 1.026
_refine_ls_hydrogen_treatment constr
_refine_ls_matrix_type full
_refine_ls_number_parameters 336
_refine_ls_number_reflns 4860
_refine_ls_number_restraints 4
_refine_ls_restrained_S_all 1.034
_refine_ls_R_factor_all 0.0417
_refine_ls_R_factor_gt 0.0400
_refine_ls_shift/su_max 0.001
_refine_ls_shift/su_mean 0.000
_refine_ls_structure_factor_coef Fsqd
_refine_ls_weighting_details 'w=1/[\s^2^(Fo^2^)+(0.0415P)^2^+1.3250P] where P=(Fo^2^+2Fc^2^)/3'
_refine_ls_weighting_scheme calc
_refine_ls_wR_factor_gt 0.0998
_refine_ls_wR_factor_ref 0.1012
_reflns_Friedel_coverage 0.762
_reflns_Friedel_fraction_full 0.992
_reflns_Friedel_fraction_max 0.991
_reflns_number_gt 4671
_reflns_number_total 4860
_reflns_threshold_expression 'I > 2\s(I)'
_cod_data_source_file c9ra04768a2.cif
_cod_data_source_block cxy0594_0m
_cod_database_code 7233344
_shelx_shelxl_version_number 2016/6
_shelx_space_group_comment
;
The symmetry employed for this shelxl refinement is uniquely defined
by the following loop, which should always be used as a source of
symmetry information in preference to the above space-group names.
They are only intended as comments.
;
_shelx_estimated_absorpt_t_max 0.804
_shelx_estimated_absorpt_t_min 0.777
_olex2_refinement_description
;
1. Fixed Uiso
 At 1.2 times of:
  All C(H) groups
 At 1.5 times of:
  All C(H,H,H) groups, All O(H) groups
2.a Ternary CH refined with riding coordinates:
 C5(H5)
2.b Aromatic/amide H refined with riding coordinates:
 C3(H3A), C9(H9), C10(H10), C11(H11), C12(H12), C15(H15), C16(H16), C17(H17),
 C18(H18), C20(H20), C32(H32)
2.c Idealised Me refined as rotating group:
 C1(H1A,H1B,H1C), C23(H23A,H23B,H23C), C24(H24A,H24B,H24C), C25(H25A,H25B,
 H25C), C29(H29A,H29B,H29C), C30(H30A,H30B,H30C), C31(H31A,H31B,H31C)
2.d Idealised tetrahedral OH refined as rotating group:
 O2(H2), O3(H3), O4(H4)
;
_olex2_submission_special_instructions 'No special instructions were received'

loop_
_space_group_symop_operation_xyz
'x, y, z'
'x+1/2, -y+1/2, -z'
'-x, y+1/2, -z+1/2'
'-x+1/2, -y, z+1/2'

loop_
_atom_site_label
_atom_site_type_symbol
_atom_site_fract_x
_atom_site_fract_y
_atom_site_fract_z
_atom_site_U_iso_or_equiv
_atom_site_adp_type
_atom_site_occupancy
_atom_site_site_symmetry_order
_atom_site_calc_flag
_atom_site_refinement_flags_posn
O1 O 0.38602(19) 0.41977(16) 0.91378(9) 0.0271(4) Uani 1 1 d .
O2 O 0.58301(18) 0.78446(15) 0.78697(9) 0.0249(4) Uani 1 1 d .
H2 H 0.548092 0.842775 0.800420 0.037 Uiso 1 1 calc GR
O3 O 0.69957(18) 0.33446(16) 0.74104(9) 0.0270(4) Uani 1 1 d .
H3 H 0.722677 0.268832 0.733196 0.041 Uiso 1 1 calc GR
O4 O 0.47194(18) 0.48792(19) 0.50346(8) 0.0306(5) Uani 1 1 d .
H4 H 0.469683 0.549617 0.484384 0.046 Uiso 1 1 calc GR
C1 C 0.4174(3) 0.3097(2) 0.89303(16) 0.0374(7) Uani 1 1 d .
H1A H 0.397919 0.301952 0.847405 0.056 Uiso 1 1 calc GR
H1B H 0.368769 0.255092 0.917574 0.056 Uiso 1 1 calc GR
H1C H 0.507082 0.296554 0.899850 0.056 Uiso 1 1 calc GR
C2 C 0.4415(2) 0.5068(2) 0.88186(11) 0.0197(5) Uani 1 1 d .
C3 C 0.5296(2) 0.4947(2) 0.83346(11) 0.0192(5) Uani 1 1 d .
H3A H 0.556457 0.422089 0.821335 0.023 Uiso 1 1 calc R
C4 C 0.5793(2) 0.5880(2) 0.80236(11) 0.0186(5) Uani 1 1 d .
C5 C 0.6760(2) 0.5748(2) 0.74952(11) 0.0190(5) Uani 1 1 d .
H5 H 0.709181 0.651681 0.741820 0.023 Uiso 1 1 calc R
C6 C 0.7890(2) 0.5070(2) 0.77321(10) 0.0176(5) Uani 1 1 d .
C7 C 0.8897(2) 0.5656(2) 0.80419(11) 0.0198(5) Uani 1 1 d .
C8 C 0.9977(2) 0.5054(2) 0.82611(11) 0.0231(5) Uani 1 1 d .
C9 C 1.0978(3) 0.5627(3) 0.85540(13) 0.0304(6) Uani 1 1 d .
H9 H 1.169716 0.522431 0.868980 0.036 Uiso 1 1 calc R
C10 C 1.0926(3) 0.6759(3) 0.86452(14) 0.0302(6) Uani 1 1 d .
H10 H 1.160692 0.713885 0.884139 0.036 Uiso 1 1 calc R
C11 C 0.4054(2) 0.6132(2) 0.90129(12) 0.0215(5) Uani 1 1 d .
H11 H 0.348353 0.621944 0.935848 0.026 Uiso 1 1 calc R
C12 C 0.4524(2) 0.7062(2) 0.87039(12) 0.0219(5) Uani 1 1 d .
H12 H 0.427066 0.778806 0.883399 0.026 Uiso 1 1 calc R
C13 C 0.5373(2) 0.6934(2) 0.81998(12) 0.0198(5) Uani 1 1 d .
C14 C 0.7974(2) 0.3930(2) 0.76781(12) 0.0218(5) Uani 1 1 d .
C15 C 0.9027(3) 0.3330(2) 0.79055(13) 0.0262(6) Uani 1 1 d .
H15 H 0.905103 0.254039 0.786594 0.031 Uiso 1 1 calc R
C16 C 1.0008(3) 0.3880(2) 0.81812(13) 0.0286(6) Uani 1 1 d .
H16 H 1.072049 0.347169 0.832107 0.034 Uiso 1 1 calc R
C17 C 0.9864(3) 0.7354(2) 0.84477(13) 0.0278(6) Uani 1 1 d .
H17 H 0.982625 0.813730 0.851551 0.033 Uiso 1 1 calc R
C18 C 0.8879(2) 0.6822(2) 0.81581(12) 0.0228(5) Uani 1 1 d .
H18 H 0.816686 0.724440 0.803203 0.027 Uiso 1 1 calc R
C19 C 0.6207(2) 0.5381(2) 0.68549(11) 0.0182(5) Uani 1 1 d .
C20 C 0.7003(2) 0.5211(2) 0.63361(11) 0.0195(5) Uani 1 1 d .
H20 H 0.788244 0.521561 0.640709 0.023 Uiso 1 1 calc R
C21 C 0.6561(2) 0.5034(2) 0.57171(11) 0.0183(5) Uani 1 1 d .
C22 C 0.7483(2) 0.4898(2) 0.51530(11) 0.0230(5) Uani 1 1 d .
C23 C 0.8850(3) 0.4958(3) 0.53793(13) 0.0322(7) Uani 1 1 d .
H23A H 0.900422 0.568345 0.558082 0.048 Uiso 1 1 calc GR
H23B H 0.941090 0.486637 0.501148 0.048 Uiso 1 1 calc GR
H23C H 0.900797 0.436108 0.569005 0.048 Uiso 1 1 calc GR
C24 C 0.7311(3) 0.5849(3) 0.46634(13) 0.0313(7) Uani 1 1 d .
H24A H 0.748060 0.656687 0.487075 0.047 Uiso 1 1 calc GR
H24B H 0.644847 0.584128 0.450210 0.047 Uiso 1 1 calc GR
H24C H 0.789445 0.574237 0.430629 0.047 Uiso 1 1 calc GR
C25 C 0.7327(3) 0.3759(2) 0.48258(14) 0.0322(7) Uani 1 1 d .
H25A H 0.791217 0.370326 0.446551 0.048 Uiso 1 1 calc GR
H25B H 0.646592 0.368299 0.466854 0.048 Uiso 1 1 calc GR
H25C H 0.750385 0.316298 0.513431 0.048 Uiso 1 1 calc GR
C26 C 0.5249(2) 0.5020(2) 0.56331(11) 0.0206(5) Uani 1 1 d .
C27 C 0.4408(2) 0.5162(2) 0.61437(11) 0.0184(5) Uani 1 1 d .
C28 C 0.2973(2) 0.5143(2) 0.60461(12) 0.0228(5) Uani 1 1 d .
C29 C 0.2585(3) 0.6149(3) 0.56333(15) 0.0336(7) Uani 1 1 d .
H29A H 0.167819 0.612613 0.555863 0.050 Uiso 1 1 calc GR
H29B H 0.302588 0.611924 0.522227 0.050 Uiso 1 1 calc GR
H29C H 0.280262 0.684200 0.585631 0.050 Uiso 1 1 calc GR
C30 C 0.2566(3) 0.4046(2) 0.57272(13) 0.0273(6) Uani 1 1 d .
H30A H 0.279843 0.341588 0.600183 0.041 Uiso 1 1 calc GR
H30B H 0.298452 0.397159 0.531178 0.041 Uiso 1 1 calc GR
H30C H 0.165588 0.405083 0.566445 0.041 Uiso 1 1 calc GR
C31 C 0.2268(2) 0.5229(2) 0.66829(13) 0.0272(6) Uani 1 1 d .
H31A H 0.136297 0.522403 0.660177 0.041 Uiso 1 1 calc GR
H31B H 0.249927 0.592602 0.689857 0.041 Uiso 1 1 calc GR
H31C H 0.248967 0.459372 0.695552 0.041 Uiso 1 1 calc GR
C32 C 0.4922(2) 0.5347(2) 0.67490(11) 0.0187(5) Uani 1 1 d .
H32 H 0.437277 0.545417 0.710161 0.022 Uiso 1 1 calc R

loop_
_atom_site_aniso_label
_atom_site_aniso_U_11
_atom_site_aniso_U_22
_atom_site_aniso_U_33
_atom_site_aniso_U_23
_atom_site_aniso_U_13
_atom_site_aniso_U_12
O1 0.0303(11) 0.0251(10) 0.0260(9) 0.0039(8) 0.0078(8) -0.0027(8)
O2 0.0259(9) 0.0196(9) 0.0292(9) 0.0009(7) 0.0036(8) 0.0008(7)
O3 0.0254(10) 0.0220(9) 0.0337(10) -0.0049(8) -0.0019(8) -0.0016(7)
O4 0.0327(10) 0.0426(12) 0.0167(8) -0.0009(8) -0.0069(8) -0.0028(9)
C1 0.0485(18) 0.0229(15) 0.0407(17) 0.0039(13) 0.0138(15) -0.0045(14)
C2 0.0184(11) 0.0232(13) 0.0174(11) 0.0023(10) -0.0020(9) -0.0023(10)
C3 0.0189(11) 0.0210(12) 0.0176(11) -0.0028(10) -0.0029(9) -0.0011(10)
C4 0.0154(11) 0.0255(13) 0.0149(11) -0.0020(10) -0.0027(9) -0.0018(10)
C5 0.0163(12) 0.0226(12) 0.0181(11) -0.0002(10) -0.0007(9) -0.0023(9)
C6 0.0166(11) 0.0233(13) 0.0129(10) -0.0002(10) 0.0009(9) -0.0017(10)
C7 0.0169(12) 0.0279(14) 0.0147(11) -0.0020(10) 0.0020(9) 0.0006(10)
C8 0.0194(12) 0.0314(14) 0.0186(11) -0.0017(11) 0.0007(10) -0.0004(11)
C9 0.0196(13) 0.0432(17) 0.0283(14) -0.0016(12) -0.0028(11) 0.0022(12)
C10 0.0198(13) 0.0414(17) 0.0295(14) -0.0075(13) -0.0039(11) -0.0052(12)
C11 0.0175(12) 0.0285(14) 0.0184(11) -0.0027(10) -0.0001(10) 0.0017(10)
C12 0.0211(13) 0.0222(13) 0.0222(12) -0.0050(10) -0.0021(10) 0.0023(10)
C13 0.0191(12) 0.0204(13) 0.0200(12) 0.0020(10) -0.0039(9) -0.0015(10)
C14 0.0205(12) 0.0266(13) 0.0184(12) -0.0009(10) 0.0015(10) -0.0019(10)
C15 0.0242(14) 0.0245(14) 0.0298(14) -0.0015(11) 0.0017(11) 0.0018(11)
C16 0.0228(14) 0.0319(15) 0.0310(14) 0.0017(12) 0.0010(11) 0.0053(12)
C17 0.0254(14) 0.0297(15) 0.0283(13) -0.0058(11) 0.0006(11) -0.0020(11)
C18 0.0193(13) 0.0267(14) 0.0223(12) -0.0010(10) 0.0004(10) -0.0004(11)
C19 0.0195(12) 0.0205(12) 0.0146(11) -0.0015(9) -0.0012(9) -0.0018(10)
C20 0.0189(11) 0.0204(12) 0.0191(11) 0.0001(10) 0.0006(9) -0.0005(10)
C21 0.0241(12) 0.0159(11) 0.0149(11) 0.0004(10) 0.0025(9) 0.0021(10)
C22 0.0274(13) 0.0259(14) 0.0158(11) 0.0001(10) 0.0031(10) 0.0017(11)
C23 0.0255(14) 0.0481(18) 0.0229(13) -0.0016(13) 0.0088(11) 0.0045(14)
C24 0.0397(17) 0.0319(16) 0.0223(13) 0.0081(12) 0.0094(12) 0.0021(13)
C25 0.0445(18) 0.0280(15) 0.0241(13) -0.0055(11) 0.0086(13) 0.0031(13)
C26 0.0266(13) 0.0208(12) 0.0146(11) -0.0006(10) -0.0032(9) -0.0002(11)
C27 0.0202(12) 0.0173(12) 0.0177(11) 0.0011(9) -0.0028(9) -0.0003(9)
C28 0.0198(12) 0.0249(13) 0.0238(12) -0.0004(11) -0.0041(10) -0.0001(11)
C29 0.0254(15) 0.0346(17) 0.0408(16) 0.0052(13) -0.0091(13) 0.0032(12)
C30 0.0238(14) 0.0305(15) 0.0278(13) -0.0043(11) -0.0058(11) -0.0043(11)
C31 0.0175(12) 0.0339(16) 0.0303(13) -0.0050(11) -0.0030(10) 0.0014(11)
C32 0.0189(12) 0.0188(12) 0.0184(11) -0.0003(9) 0.0015(9) 0.0006(10)

loop_
_atom_type_symbol
_atom_type_description
_atom_type_scat_dispersion_real
_atom_type_scat_dispersion_imag
_atom_type_scat_source
C C 0.0181 0.0091 'International Tables Vol C Tables 4.2.6.8 and 6.1.1.4'
H H 0.0000 0.0000 'International Tables Vol C Tables 4.2.6.8 and 6.1.1.4'
O O 0.0492 0.0322 'International Tables Vol C Tables 4.2.6.8 and 6.1.1.4'

loop_
_geom_angle_atom_site_label_1
_geom_angle_atom_site_label_2
_geom_angle_atom_site_label_3
_geom_angle
C2 O1 C1 116.9(2)
C13 O2 H2 109.5
C14 O3 H3 109.5
C26 O4 H4 109.5
O1 C1 H1A 109.5
O1 C1 H1B 109.5
O1 C1 H1C 109.5
H1A C1 H1B 109.5
H1A C1 H1C 109.5
H1B C1 H1C 109.5
O1 C2 C3 124.5(2)
O1 C2 C11 115.8(2)
C3 C2 C11 119.7(2)
C2 C3 H3A 119.6
C2 C3 C4 120.8(2)
C4 C3 H3A 119.6
C3 C4 C5 120.8(2)
C13 C4 C3 118.8(2)
C13 C4 C5 120.4(2)
C4 C5 H5 105.1
C4 C5 C6 110.75(19)
C4 C5 C19 113.9(2)
C6 C5 H5 105.1
C19 C5 H5 105.1
C19 C5 C6 115.7(2)
C7 C6 C5 118.3(2)
C14 C6 C5 123.4(2)
C14 C6 C7 118.3(2)
C8 C7 C6 119.9(2)
C18 C7 C6 123.3(2)
C18 C7 C8 116.9(2)
C9 C8 C7 120.1(3)
C9 C8 C16 121.1(3)
C16 C8 C7 118.7(2)
C8 C9 H9 119.6
C10 C9 C8 120.8(3)
C10 C9 H9 119.6
C9 C10 H10 120.2
C9 C10 C17 119.7(3)
C17 C10 H10 120.2
C2 C11 H11 119.9
C12 C11 C2 120.1(2)
C12 C11 H11 119.9
C11 C12 H12 120.0
C11 C12 C13 119.9(2)
C13 C12 H12 120.0
O2 C13 C4 118.2(2)
O2 C13 C12 121.3(2)
C4 C13 C12 120.6(2)
O3 C14 C15 118.7(2)
C6 C14 O3 119.4(2)
C6 C14 C15 121.9(2)
C14 C15 H15 119.8
C16 C15 C14 120.4(3)
C16 C15 H15 119.8
C8 C16 H16 119.6
C15 C16 C8 120.7(3)
C15 C16 H16 119.6
C10 C17 H17 119.5
C18 C17 C10 121.0(3)
C18 C17 H17 119.5
C7 C18 H18 119.2
C17 C18 C7 121.6(2)
C17 C18 H18 119.2
C20 C19 C5 119.3(2)
C32 C19 C5 121.9(2)
C32 C19 C20 118.3(2)
C19 C20 H20 118.7
C19 C20 C21 122.6(2)
C21 C20 H20 118.7
C20 C21 C22 120.6(2)
C20 C21 C26 116.9(2)
C26 C21 C22 122.4(2)
C23 C22 C21 111.4(2)
C23 C22 C24 106.4(2)
C23 C22 C25 106.4(2)
C24 C22 C21 110.6(2)
C25 C22 C21 111.4(2)
C25 C22 C24 110.4(2)
C22 C23 H23A 109.5
C22 C23 H23B 109.5
C22 C23 H23C 109.5
H23A C23 H23B 109.5
H23A C23 H23C 109.5
H23B C23 H23C 109.5
C22 C24 H24A 109.5
C22 C24 H24B 109.5
C22 C24 H24C 109.5
H24A C24 H24B 109.5
H24A C24 H24C 109.5
H24B C24 H24C 109.5
C22 C25 H25A 109.5
C22 C25 H25B 109.5
C22 C25 H25C 109.5
H25A C25 H25B 109.5
H25A C25 H25C 109.5
H25B C25 H25C 109.5
O4 C26 C21 121.3(2)
O4 C26 C27 116.2(2)
C27 C26 C21 122.6(2)
C26 C27 C28 122.1(2)
C32 C27 C26 117.1(2)
C32 C27 C28 120.8(2)
C29 C28 C27 109.2(2)
C30 C28 C27 110.5(2)
C30 C28 C29 110.5(2)
C31 C28 C27 111.8(2)
C31 C28 C29 107.5(2)
C31 C28 C30 107.2(2)
C28 C29 H29A 109.5
C28 C29 H29B 109.5
C28 C29 H29C 109.5
H29A C29 H29B 109.5
H29A C29 H29C 109.5
H29B C29 H29C 109.5
C28 C30 H30A 109.5
C28 C30 H30B 109.5
C28 C30 H30C 109.5
H30A C30 H30B 109.5
H30A C30 H30C 109.5
H30B C30 H30C 109.5
C28 C31 H31A 109.5
C28 C31 H31B 109.5
C28 C31 H31C 109.5
H31A C31 H31B 109.5
H31A C31 H31C 109.5
H31B C31 H31C 109.5
C19 C32 C27 122.5(2)
C19 C32 H32 118.8
C27 C32 H32 118.8

loop_
_geom_bond_atom_site_label_1
_geom_bond_atom_site_label_2
_geom_bond_distance
O1 C1 1.428(4)
O1 C2 1.372(3)
O2 H2 0.8400
O2 C13 1.379(3)
O3 H3 0.8400
O3 C14 1.376(3)
O4 H4 0.8400
O4 C26 1.382(3)
C1 H1A 0.9800
C1 H1B 0.9800
C1 H1C 0.9800
C2 C3 1.388(3)
C2 C11 1.393(4)
C3 H3A 0.9500
C3 C4 1.398(4)
C4 C5 1.519(3)
C4 C13 1.389(4)
C5 H5 1.0000
C5 C6 1.536(3)
C5 C19 1.526(3)
C6 C7 1.437(3)
C6 C14 1.373(4)
C7 C8 1.434(4)
C7 C18 1.417(4)
C8 C9 1.410(4)
C8 C16 1.416(4)
C9 H9 0.9500
C9 C10 1.370(4)
C10 H10 0.9500
C10 C17 1.400(4)
C11 H11 0.9500
C11 C12 1.382(4)
C12 H12 0.9500
C12 C13 1.397(4)
C14 C15 1.415(4)
C15 H15 0.9500
C15 C16 1.364(4)
C16 H16 0.9500
C17 H17 0.9500
C17 C18 1.370(4)
C18 H18 0.9500
C19 C20 1.392(3)
C19 C32 1.389(4)
C20 H20 0.9500
C20 C21 1.393(3)
C21 C22 1.544(3)
C21 C26 1.411(4)
C22 C23 1.535(4)
C22 C24 1.542(4)
C22 C25 1.535(4)
C23 H23A 0.9800
C23 H23B 0.9800
C23 H23C 0.9800
C24 H24A 0.9800
C24 H24B 0.9800
C24 H24C 0.9800
C25 H25A 0.9800
C25 H25B 0.9800
C25 H25C 0.9800
C26 C27 1.404(3)
C27 C28 1.544(3)
C27 C32 1.396(3)
C28 C29 1.539(4)
C28 C30 1.535(4)
C28 C31 1.532(4)
C29 H29A 0.9800
C29 H29B 0.9800
C29 H29C 0.9800
C30 H30A 0.9800
C30 H30B 0.9800
C30 H30C 0.9800
C31 H31A 0.9800
C31 H31B 0.9800
C31 H31C 0.9800
C32 H32 0.9500

loop_
_geom_torsion_atom_site_label_1
_geom_torsion_atom_site_label_2
_geom_torsion_atom_site_label_3
_geom_torsion_atom_site_label_4
_geom_torsion
O1 C2 C3 C4 178.5(2)
O1 C2 C11 C12 -177.5(2)
O3 C14 C15 C16 -179.2(2)
O4 C26 C27 C28 1.0(4)
O4 C26 C27 C32 -177.7(2)
C1 O1 C2 C3 -3.3(4)
C1 O1 C2 C11 177.5(2)
C2 C3 C4 C5 179.8(2)
C2 C3 C4 C13 -1.1(3)
C2 C11 C12 C13 -0.7(4)
C3 C2 C11 C12 3.2(4)
C3 C4 C5 C6 -55.4(3)
C3 C4 C5 C19 77.0(3)
C3 C4 C13 O2 -177.2(2)
C3 C4 C13 C12 3.7(4)
C4 C5 C6 C7 -87.3(3)
C4 C5 C6 C14 90.9(3)
C4 C5 C19 C20 -178.8(2)
C4 C5 C19 C32 9.5(3)
C5 C4 C13 O2 1.9(3)
C5 C4 C13 C12 -177.3(2)
C5 C6 C7 C8 -179.1(2)
C5 C6 C7 C18 2.1(3)
C5 C6 C14 O3 -1.3(4)
C5 C6 C14 C15 -179.6(2)
C5 C19 C20 C21 -170.5(2)
C5 C19 C32 C27 171.1(2)
C6 C5 C19 C20 -48.8(3)
C6 C5 C19 C32 139.5(2)
C6 C7 C8 C9 178.7(2)
C6 C7 C8 C16 -1.7(4)
C6 C7 C18 C17 -179.1(2)
C6 C14 C15 C16 -0.8(4)
C7 C6 C14 O3 177.0(2)
C7 C6 C14 C15 -1.4(4)
C7 C8 C9 C10 1.3(4)
C7 C8 C16 C15 -0.5(4)
C8 C7 C18 C17 2.0(4)
C8 C9 C10 C17 0.3(4)
C9 C8 C16 C15 179.1(3)
C9 C10 C17 C18 -0.7(4)
C10 C17 C18 C7 -0.5(4)
C11 C2 C3 C4 -2.3(4)
C11 C12 C13 O2 178.0(2)
C11 C12 C13 C4 -2.8(4)
C13 C4 C5 C6 125.5(2)
C13 C4 C5 C19 -102.0(3)
C14 C6 C7 C8 2.6(3)
C14 C6 C7 C18 -176.2(2)
C14 C15 C16 C8 1.8(4)
C16 C8 C9 C10 -178.2(3)
C18 C7 C8 C9 -2.4(3)
C18 C7 C8 C16 177.2(2)
C19 C5 C6 C7 141.2(2)
C19 C5 C6 C14 -40.6(3)
C19 C20 C21 C22 177.5(2)
C19 C20 C21 C26 -0.7(4)
C20 C19 C32 C27 -0.7(4)
C20 C21 C22 C23 1.3(4)
C20 C21 C22 C24 -116.9(3)
C20 C21 C22 C25 119.9(3)
C20 C21 C26 O4 178.3(2)
C20 C21 C26 C27 -0.8(4)
C21 C26 C27 C28 -179.9(2)
C21 C26 C27 C32 1.5(4)
C22 C21 C26 O4 0.2(4)
C22 C21 C26 C27 -179.0(2)
C26 C21 C22 C23 179.4(3)
C26 C21 C22 C24 61.2(3)
C26 C21 C22 C25 -62.0(3)
C26 C27 C28 C29 -65.3(3)
C26 C27 C28 C30 56.5(3)
C26 C27 C28 C31 175.8(2)
C26 C27 C32 C19 -0.7(4)
C28 C27 C32 C19 -179.4(2)
C32 C19 C20 C21 1.5(4)
C32 C27 C28 C29 113.3(3)
C32 C27 C28 C30 -124.9(3)
C32 C27 C28 C31 -5.6(3)
